data_1567110
loop_
_publ_author_name
'Li, Cui-Cui'
'Zhang, Siqi'
'Tang, Jian'
'Jian, Ruijun'
'Xia, Yu'
'Zhao, Liang'

_publ_section_title
;
 Pyridine dicarbanion-bonded Ag<sub>13</sub> organometallic nanoclusters:
 synthesis and on-surface oxidative coupling reaction.
;
_journal_issue 27
_journal_name_full 'Chemical science'
_journal_page_first 8095
_journal_page_last 8103
_journal_paper_doi 10.1039/d2sc00989g
_journal_volume 13
_journal_year 2022
_chemical_formula_moiety 'C48 H50 Ag N16, 3(C F3 O3 S)'
_chemical_formula_sum 'C51 H50 Ag F9 N16 O9 S3'
_chemical_formula_weight 1406.12
_space_group_crystal_system monoclinic
_space_group_IT_number 14
_space_group_name_Hall '-P 2ybc'
_space_group_name_H-M_alt 'P 1 21/c 1'
_atom_sites_solution_hydrogens geom
_atom_sites_solution_primary iterative
_audit_creation_date 2022-05-26
_audit_creation_method
;
Olex2 1.2
(compiled 2018.05.29 svn.r3508 for OlexSys, GUI svn.r5506)
;
_audit_update_record
;
2022-05-26 deposited with the CCDC.	2022-06-13 downloaded from the CCDC.
;
_cell_angle_alpha 90
_cell_angle_beta 111.122(2)
_cell_angle_gamma 90
_cell_formula_units_Z 4
_cell_length_a 13.6223(2)
_cell_length_b 29.4112(4)
_cell_length_c 17.5734(3)
_cell_measurement_reflns_used 13265
_cell_measurement_temperature 173.00(10)
_cell_measurement_theta_max 73.6380
_cell_measurement_theta_min 4.5690
_cell_volume 6567.72(19)
_computing_cell_refinement 'CrysAlisPro 1.171.41.122a (Rigaku OD, 2021)'
_computing_data_collection 'CrysAlisPro 1.171.41.122a (Rigaku OD, 2021)'
_computing_data_reduction 'CrysAlisPro 1.171.41.122a (Rigaku OD, 2021)'
_computing_molecular_graphics 'Olex2 (Dolomanov et al., 2009)'
_computing_publication_material 'Olex2 (Dolomanov et al., 2009)'
_computing_structure_refinement 'ShelXL (Sheldrick, 2015)'
_computing_structure_solution 'olex2.solve (Bourhis et al., 2015)'
_diffrn_ambient_environment N~2~
_diffrn_ambient_temperature 173.00(10)
_diffrn_detector 'CCD plate'
_diffrn_detector_area_resol_mean 5.2137
_diffrn_detector_type AtlasS2
_diffrn_measured_fraction_theta_full 0.970
_diffrn_measured_fraction_theta_max 0.939
_diffrn_measurement_details
;
List of Runs (angles in degrees, time in seconds):

  # Type    Start    End  Width  t~exp~   \w     \q     \k     \f   Frames
#--------------------------------------------------------------------------
  1  \w    -63.00  17.00   1.00    7.50    --  -41.81  38.00   0.00   80
  2  \w    -65.00   9.00   1.00    7.50    --  -41.81  38.00-120.00   74
  3  \w     61.00  94.00   1.00    7.50    --   41.81-125.00-150.00   33
  4  \w      1.00  65.00   1.00    7.50    --   41.81 -77.00 -30.00   64
  5  \w    111.00 175.00   1.00   30.91    --  107.37  77.00  60.00   64
  6  \w     34.00 100.00   1.00   30.91    --  107.37 -95.00 150.00   66
  7  \w    105.00 159.00   1.00   30.91    --  107.37  77.00-180.00   54
  8  \w     28.00  63.00   1.00   30.91    --  107.37 -95.00 120.00   35
  9  \w    103.00 175.00   1.00   30.91    --  107.37  77.00-150.00   72
 10  \w     34.00 116.00   1.00   30.91    --  107.37 -45.00 150.00   82
 11  \w     38.00 104.00   1.00   30.91    --  107.37 -95.00  60.00   66
;
_diffrn_measurement_device 'four-circle diffractometer'
_diffrn_measurement_device_type 'SuperNova, Dual, Cu at home/near, AtlasS2'
_diffrn_measurement_method '\w scans'
_diffrn_orient_matrix_type 'CrysAlisPro convention (1999,Acta A55,543-557)'
_diffrn_orient_matrix_UB_11 0.1090843000
_diffrn_orient_matrix_UB_12 0.0210638000
_diffrn_orient_matrix_UB_13 0.0456203000
_diffrn_orient_matrix_UB_21 0.0510798000
_diffrn_orient_matrix_UB_22 -0.0472278000
_diffrn_orient_matrix_UB_23 0.0058037000
_diffrn_orient_matrix_UB_31 0.0141831000
_diffrn_orient_matrix_UB_32 0.0083597000
_diffrn_orient_matrix_UB_33 -0.0819273000
_diffrn_radiation_monochromator mirror
_diffrn_radiation_probe x-ray
_diffrn_radiation_type CuK\a
_diffrn_radiation_wavelength 1.54184
_diffrn_reflns_av_R_equivalents 0.0220
_diffrn_reflns_av_unetI/netI 0.0289
_diffrn_reflns_Laue_measured_fraction_full 0.970
_diffrn_reflns_Laue_measured_fraction_max 0.939
_diffrn_reflns_limit_h_max 16
_diffrn_reflns_limit_h_min -13
_diffrn_reflns_limit_k_max 35
_diffrn_reflns_limit_k_min -34
_diffrn_reflns_limit_l_max 13
_diffrn_reflns_limit_l_min -21
_diffrn_reflns_number 26666
_diffrn_reflns_point_group_measured_fraction_full 0.970
_diffrn_reflns_point_group_measured_fraction_max 0.939
_diffrn_reflns_theta_full 67.684
_diffrn_reflns_theta_max 74.322
_diffrn_reflns_theta_min 4.038
_diffrn_source 'micro-focus sealed X-ray tube'
_diffrn_source_type 'SuperNova (Cu) X-ray Source'
_exptl_absorpt_coefficient_mu 4.124
_exptl_absorpt_correction_T_max 1.00000
_exptl_absorpt_correction_T_min 0.70863
_exptl_absorpt_correction_type multi-scan
_exptl_absorpt_process_details
;
CrysAlisPro 1.171.41.122a (Rigaku Oxford Diffraction, 2021)
Empirical absorption correction using spherical harmonics,
implemented in SCALE3 ABSPACK scaling algorithm.
;
_exptl_crystal_colour 'clear light yellow'
_exptl_crystal_colour_lustre clear
_exptl_crystal_colour_modifier light
_exptl_crystal_colour_primary yellow
_exptl_crystal_density_diffrn 1.422
_exptl_crystal_description block
_exptl_crystal_F_000 2864
_exptl_crystal_size_max 0.25
_exptl_crystal_size_mid 0.14
_exptl_crystal_size_min 0.08
_refine_diff_density_max 1.328
_refine_diff_density_min -0.728
_refine_diff_density_rms 0.081
_refine_ls_extinction_method none
_refine_ls_goodness_of_fit_ref 1.034
_refine_ls_hydrogen_treatment constr
_refine_ls_matrix_type full
_refine_ls_number_parameters 810
_refine_ls_number_reflns 12564
_refine_ls_number_restraints 18
_refine_ls_restrained_S_all 1.050
_refine_ls_R_factor_all 0.0631
_refine_ls_R_factor_gt 0.0567
_refine_ls_shift/su_max 0.005
_refine_ls_shift/su_mean 0.000
_refine_ls_structure_factor_coef Fsqd
_refine_ls_weighting_details
;
 w=1/[\s^2^(Fo^2^)+(0.1058P)^2^+5.1946P]
 where P=(Fo^2^+2Fc^2^)/3
;
_refine_ls_weighting_scheme calc
_refine_ls_wR_factor_gt 0.1602
_refine_ls_wR_factor_ref 0.1672
_reflns_Friedel_coverage 0.000
_reflns_number_gt 10845
_reflns_number_total 12564
_reflns_threshold_expression 'I > 2\s(I)'
_cod_data_source_file d2sc00989g2.cif
_cod_data_source_block 20220419-t-49-rt_auto
_cod_depositor_comments 'Adding full bibliography for 1567108--1567115.cif.'
_cod_database_code 1567110
_shelxl_version_number 2013-2
_chemical_oxdiff_formula 'C H O N Ag S F'
_shelx_space_group_comment
;
The symmetry employed for this shelxl refinement is uniquely defined
by the following loop, which should always be used as a source of
symmetry information in preference to the above space-group names.
They are only intended as comments.
;
_shelx_estimated_absorpt_t_max 0.734
_shelx_estimated_absorpt_t_min 0.425
_reflns_odcompleteness_completeness 99.87
_reflns_odcompleteness_iscentric 1
_reflns_odcompleteness_theta 66.97
_olex2_refinement_description
;
1. Fixed Uiso
 At 1.2 times of:
  All C(H) groups, All N(H) groups
 At 1.5 times of:
  All C(H,H,H) groups
2. Uiso/Uaniso restraints and constraints
S004 \\sim O029 \\sim O02J \\sim O1: within 2A with sigma of 0.01 and sigma for
terminal atoms of 0.02
3.a Aromatic/amide H refined with riding coordinates:
 N00B(H00B), N00K(H00K), C00O(H00O), C00Z(H00Z), C011(H011), C015(H015),
 C016(H016), C01C(H01M), C01D(H01N), C01E(H01O), C01F(H01P), C01H(H01Q),
 C01I(H01R), C01L(H01S), C01M(H01T), C01N(H01U), C01O(H01V), C01P(H01W),
 C01R(H01X), C01S(H01Y), C01T(H01Z), C01U(H01), C01W(H0AA), C01X(H1AA),
 C01Y(H2AA), C021(H021)
3.b Idealised Me refined as rotating group:
 C010(H01A,H01B,H01C), C018(H01D,H01E,H01F), C019(H01G,H01H,H01I), C01A(H01J,
 H01K,H01L), C01Z(H3AA,H,HA), C022(H02A,H02B,H02C), C023(H02D,H02E,H02F),
 C024(H02G,H02H,H02I)
;
_olex2_submission_special_instructions 'No special instructions were received'
_oxdiff_exptl_absorpt_empirical_details
;
Empirical correction (ABSPACK) includes:
- Absorption correction using spherical harmonics
- Frame scaling
;
_oxdiff_exptl_absorpt_empirical_full_max 1.435
_oxdiff_exptl_absorpt_empirical_full_min 0.613

loop_
_space_group_symop_operation_xyz
'x, y, z'
'-x, y+1/2, -z+1/2'
'-x, -y, -z'
'x, -y-1/2, z-1/2'

loop_
_atom_site_label
_atom_site_type_symbol
_atom_site_fract_x
_atom_site_fract_y
_atom_site_fract_z
_atom_site_U_iso_or_equiv
_atom_site_adp_type
_atom_site_occupancy
_atom_site_site_symmetry_order
_atom_site_calc_flag
_atom_site_refinement_flags_posn
_atom_site_refinement_flags_adp
_atom_site_refinement_flags_occupancy
_atom_site_disorder_assembly
_atom_site_disorder_group
Ag01 Ag 0.54974(2) 0.13062(2) 0.16036(2) 0.04215(10) Uani 1 1 d . . . . .
S002 S 1.15751(8) 0.31679(4) 0.94406(6) 0.0569(2) Uani 1 1 d . . . . .
S003 S 0.72591(9) 0.20938(5) 0.61952(7) 0.0694(3) Uani 1 1 d . . . . .
S004 S 0.88789(10) 0.50349(5) 0.73560(9) 0.0726(3) Uani 1 1 d . U . . .
N005 N 0.3823(2) 0.18291(11) 0.04420(17) 0.0444(6) Uani 1 1 d . . . . .
N006 N 0.6653(2) 0.14459(9) 0.39722(16) 0.0384(6) Uani 1 1 d . . . . .
N007 N 0.4924(2) 0.06163(10) 0.38431(17) 0.0425(6) Uani 1 1 d . . . . .
N008 N 0.5080(2) 0.18133(10) 0.32822(17) 0.0397(6) Uani 1 1 d . . . . .
N009 N 0.4918(3) 0.05511(11) 0.25329(18) 0.0456(6) Uani 1 1 d . . . . .
N00A N 0.4352(2) 0.18041(9) 0.18526(16) 0.0370(5) Uani 1 1 d . . . . .
N00B N 0.6720(2) 0.08713(10) 0.50780(17) 0.0423(6) Uani 1 1 d . . . . .
H00B H 0.6357 0.1045 0.4664 0.051 Uiso 1 1 calc R . . . .
N00C N 0.4706(2) 0.05965(9) 0.11622(17) 0.0418(6) Uani 1 1 d . . . . .
N00D N 0.4706(3) 0.06483(11) -0.01643(17) 0.0484(7) Uani 1 1 d . . . . .
N00E N 0.3132(3) 0.17206(11) -0.09571(18) 0.0484(7) Uani 1 1 d . . . . .
N00F N 0.5483(3) 0.12597(11) -0.05388(19) 0.0496(7) Uani 1 1 d . . . . .
N00G N 0.8226(3) 0.11162(12) 0.48458(19) 0.0501(7) Uani 1 1 d . . . . .
N00H N 0.5110(3) 0.06955(11) 0.52030(18) 0.0500(7) Uani 1 1 d . . . . .
F00I F 0.9893(2) 0.28105(16) 0.8398(2) 0.1063(14) Uani 1 1 d . . . . .
N00J N 0.2522(3) 0.16484(14) -0.23847(19) 0.0632(10) Uani 1 1 d . . . . .
N00K N 0.4337(3) 0.17697(13) -0.18206(19) 0.0578(9) Uani 1 1 d . . . . .
H00K H 0.4266 0.1774 -0.1342 0.069 Uiso 1 1 calc R . . . .
C00L C 0.6104(3) 0.17047(11) 0.33268(19) 0.0378(6) Uani 1 1 d . . . . .
O00M O 1.2660(3) 0.30982(16) 0.9598(3) 0.0903(12) Uani 1 1 d . . . . .
N00N N 0.6149(3) 0.18519(14) -0.1083(2) 0.0622(9) Uani 1 1 d . . . . .
C00O C 0.6559(3) 0.18713(12) 0.2790(2) 0.0452(7) Uani 1 1 d . . . . .
H00O H 0.6164 0.2048 0.2329 0.054 Uiso 1 1 calc R . . . .
C00P C 0.4465(3) 0.07299(12) 0.4375(2) 0.0459(8) Uani 1 1 d . . . . .
C00Q C 0.7668(3) 0.13640(12) 0.4132(2) 0.0434(7) Uani 1 1 d . . . . .
C00R C 0.4363(3) 0.04050(12) 0.1715(2) 0.0459(8) Uani 1 1 d . . . . .
C00S C 0.3573(3) 0.19101(12) 0.1154(2) 0.0436(7) Uani 1 1 d . . . . .
C00T C 0.5547(3) 0.09564(13) 0.0039(2) 0.0463(8) Uani 1 1 d . . . . .
C00U C 0.4366(3) 0.06498(12) 0.3045(2) 0.0440(7) Uani 1 1 d . . . . .
O00V O 1.1229(4) 0.30033(16) 1.0069(2) 0.0863(11) Uani 1 1 d . . . . .
C00W C 0.6182(3) 0.06320(12) 0.5461(2) 0.0475(8) Uani 1 1 d . . . . .
O00X O 1.1162(4) 0.36032(15) 0.9168(3) 0.0994(14) Uani 1 1 d . . . . .
O00Y O 0.6820(4) 0.16634(17) 0.6183(4) 0.1131(17) Uani 1 1 d . . . . .
C00Z C 0.6419(3) 0.09414(13) 0.0777(2) 0.0471(8) Uani 1 1 d . . . . .
H00Z H 0.6470 0.0719 0.1181 0.056 Uiso 1 1 calc R . . . .
C010 C 0.4489(3) 0.21908(14) 0.0299(2) 0.0492(8) Uani 1 1 d . . . . .
H01A H 0.4052 0.2455 0.0052 0.074 Uiso 1 1 calc GR . . . .
H01B H 0.4829 0.2078 -0.0069 0.074 Uiso 1 1 calc GR . . . .
H01C H 0.5028 0.2280 0.0820 0.074 Uiso 1 1 calc GR . . . .
C011 C 0.3430(4) 0.08696(15) 0.4136(3) 0.0580(10) Uani 1 1 d . . . . .
H011 H 0.3120 0.0942 0.4526 0.070 Uiso 1 1 calc R . . . .
C012 C 0.7769(3) 0.08607(12) 0.5289(2) 0.0459(7) Uani 1 1 d . . . . .
C013 C 0.3069(3) 0.16244(13) -0.0228(2) 0.0479(8) Uani 1 1 d . . . . .
C014 C 0.4299(3) 0.04626(12) 0.0387(2) 0.0448(8) Uani 1 1 d . . . . .
C015 C 0.3291(3) 0.20826(14) 0.2582(2) 0.0502(8) Uani 1 1 d . . . . .
H015 H 0.3199 0.2136 0.3085 0.060 Uiso 1 1 calc R . . . .
C016 C 0.3459(3) 0.01521(14) 0.0123(2) 0.0564(10) Uani 1 1 d . . . . .
H016 H 0.3136 0.0073 -0.0437 0.068 Uiso 1 1 calc R . . . .
C017 C 0.4243(3) 0.19036(10) 0.2566(2) 0.0374(6) Uani 1 1 d . . . . .
C018 C 0.4151(4) 0.05414(15) -0.1040(2) 0.0591(11) Uani 1 1 d . . . . .
H01D H 0.3424 0.0652 -0.1213 0.089 Uiso 1 1 calc GR . . . .
H01E H 0.4149 0.0212 -0.1121 0.089 Uiso 1 1 calc GR . . . .
H01F H 0.4512 0.0690 -0.1364 0.089 Uiso 1 1 calc GR . . . .
C019 C 0.6005(3) 0.04033(14) 0.2885(2) 0.0491(8) Uani 1 1 d . . . . .
H01G H 0.6039 0.0108 0.3152 0.074 Uiso 1 1 calc GR . . . .
H01H H 0.6414 0.0627 0.3287 0.074 Uiso 1 1 calc GR . . . .
H01I H 0.6298 0.0374 0.2453 0.074 Uiso 1 1 calc GR . . . .
C01A C 0.4907(3) 0.18904(14) 0.4049(2) 0.0493(8) Uani 1 1 d . . . . .
H01J H 0.5557 0.1825 0.4511 0.074 Uiso 1 1 calc GR . . . .
H01K H 0.4344 0.1690 0.4073 0.074 Uiso 1 1 calc GR . . . .
H01L H 0.4705 0.2208 0.4077 0.074 Uiso 1 1 calc GR . . . .
C01B C 0.3454(4) 0.17209(16) -0.2483(2) 0.0624(12) Uani 1 1 d . . . . .
C01C C 0.2639(4) 0.21008(16) 0.1124(2) 0.0572(10) Uani 1 1 d . . . . .
H01M H 0.2105 0.2177 0.0618 0.069 Uiso 1 1 calc R . . . .
C01D C 0.2334(4) 0.13163(14) -0.0149(3) 0.0557(9) Uani 1 1 d . . . . .
H01N H 0.2326 0.1237 0.0373 0.067 Uiso 1 1 calc R . . . .
C01E C 0.2860(4) 0.09009(16) 0.3308(3) 0.0602(10) Uani 1 1 d . . . . .
H01O H 0.2145 0.0994 0.3122 0.072 Uiso 1 1 calc R . . . .
C01F C 0.7617(3) 0.17691(14) 0.2951(3) 0.0531(9) Uani 1 1 d . . . . .
H01P H 0.7946 0.1875 0.2591 0.064 Uiso 1 1 calc R . . . .
C01G C 0.2427(3) 0.15293(15) -0.1628(2) 0.0559(10) Uani 1 1 d . . . . .
C01H C 0.8188(3) 0.15173(14) 0.3624(3) 0.0520(8) Uani 1 1 d . . . . .
H01Q H 0.8910 0.1450 0.3740 0.062 Uiso 1 1 calc R . . . .
C01I C 0.3331(3) 0.07967(15) 0.2745(2) 0.0545(9) Uani 1 1 d . . . . .
H01R H 0.2955 0.0825 0.2176 0.065 Uiso 1 1 calc R . . . .
F01J F 0.9243(6) 0.41574(14) 0.7568(3) 0.143(2) Uani 1 1 d . . . . .
C01K C 0.6246(3) 0.15593(15) -0.0424(2) 0.0549(10) Uani 1 1 d . . . . .
C01L C 0.6759(4) 0.03574(14) 0.6114(2) 0.0591(11) Uani 1 1 d . . . . .
H01S H 0.6413 0.0181 0.6395 0.071 Uiso 1 1 calc R . . . .
C01M C 0.3589(4) 0.00788(17) 0.1510(3) 0.0666(12) Uani 1 1 d . . . . .
H01T H 0.3385 -0.0065 0.1915 0.080 Uiso 1 1 calc R . . . .
C01N C 0.1617(4) 0.11304(17) -0.0852(3) 0.0660(11) Uani 1 1 d . . . . .
H01U H 0.1099 0.0924 -0.0815 0.079 Uiso 1 1 calc R . . . .
C01O C 0.2506(4) 0.21773(17) 0.1860(3) 0.0621(11) Uani 1 1 d . . . . .
H01V H 0.1858 0.2297 0.1859 0.074 Uiso 1 1 calc R . . . .
C01P C 0.7115(4) 0.15862(18) 0.0295(3) 0.0640(11) Uani 1 1 d . . . . .
H01W H 0.7631 0.1817 0.0376 0.077 Uiso 1 1 calc R . . . .
C01Q C 0.5322(4) 0.18132(16) -0.1825(3) 0.0622(11) Uani 1 1 d . . . . .
C01R C 0.1648(4) 0.12411(17) -0.1603(3) 0.0646(11) Uani 1 1 d . . . . .
H01X H 0.1145 0.1121 -0.2090 0.078 Uiso 1 1 calc R . . . .
C01S C 0.3567(5) 0.17500(19) -0.3250(3) 0.0748(15) Uani 1 1 d . . . . .
H01Y H 0.2970 0.1730 -0.3741 0.090 Uiso 1 1 calc R . . . .
C01T C 0.7198(3) 0.12646(16) 0.0888(3) 0.0576(10) Uani 1 1 d . . . . .
H01Z H 0.7798 0.1265 0.1378 0.069 Uiso 1 1 calc R . . . .
C01U C 0.3121(4) -0.00325(17) 0.0699(3) 0.0684(12) Uani 1 1 d . . . . .
H01 H 0.2552 -0.0242 0.0536 0.082 Uiso 1 1 calc R . . . .
O01V O 0.6956(5) 0.2430(2) 0.6601(5) 0.150(3) Uani 1 1 d . . . . .
C01W C 0.8354(4) 0.05830(15) 0.5942(3) 0.0608(10) Uani 1 1 d . . . . .
H0AA H 0.9097 0.0560 0.6103 0.073 Uiso 1 1 calc R . . . .
C01X C 0.5437(5) 0.18383(19) -0.2578(3) 0.0737(14) Uani 1 1 d . . . . .
H1AA H 0.6112 0.1876 -0.2615 0.088 Uiso 1 1 calc R . . . .
C01Y C 0.4546(5) 0.1808(2) -0.3270(3) 0.0792(16) Uani 1 1 d . . . . .
H2AA H 0.4620 0.1828 -0.3786 0.095 Uiso 1 1 calc R . . . .
C01Z C 0.9377(4) 0.1141(2) 0.5142(3) 0.0763(14) Uani 1 1 d . . . . .
H3AA H 0.9645 0.0916 0.4855 0.114 Uiso 1 1 calc GR . . . .
H H 0.9663 0.1078 0.5729 0.114 Uiso 1 1 calc GR . . . .
HA H 0.9592 0.1446 0.5041 0.114 Uiso 1 1 calc GR . . . .
F020 F 1.1196(4) 0.2362(2) 0.8818(5) 0.215(5) Uani 1 1 d . . . . .
C021 C 0.7821(4) 0.03443(16) 0.6343(3) 0.0666(12) Uani 1 1 d . . . . .
H021 H 0.8212 0.0163 0.6799 0.080 Uiso 1 1 calc R . . . .
C022 C 0.7083(5) 0.2112(2) -0.1058(3) 0.0801(15) Uani 1 1 d . . . . .
H02A H 0.7319 0.2304 -0.0569 0.120 Uiso 1 1 calc GR . . . .
H02B H 0.6904 0.2304 -0.1545 0.120 Uiso 1 1 calc GR . . . .
H02C H 0.7648 0.1902 -0.1042 0.120 Uiso 1 1 calc GR . . . .
C023 C 0.4611(5) 0.0640(2) 0.5815(3) 0.0711(13) Uani 1 1 d . . . . .
H02D H 0.3940 0.0805 0.5636 0.107 Uiso 1 1 calc GR . . . .
H02E H 0.5076 0.0763 0.6339 0.107 Uiso 1 1 calc GR . . . .
H02F H 0.4483 0.0317 0.5876 0.107 Uiso 1 1 calc GR . . . .
C024 C 0.1560(4) 0.1603(2) -0.3122(3) 0.0780(15) Uani 1 1 d . . . . .
H02G H 0.1591 0.1819 -0.3538 0.117 Uiso 1 1 calc GR . . . .
H02H H 0.0941 0.1669 -0.2982 0.117 Uiso 1 1 calc GR . . . .
H02I H 0.1512 0.1293 -0.3334 0.117 Uiso 1 1 calc GR . . . .
F025 F 0.9153(4) 0.2382(4) 0.6808(5) 0.230(5) Uani 1 1 d . . . . .
F026 F 1.1149(4) 0.2902(4) 0.7982(3) 0.245(5) Uani 1 1 d . . . . .
F028 F 0.9025(5) 0.1626(3) 0.6808(5) 0.176(3) Uani 1 1 d . . . . .
O029 O 0.9152(6) 0.53866(16) 0.7906(4) 0.160(3) Uani 1 1 d . U . . .
C02A C 1.0923(4) 0.2804(3) 0.8596(4) 0.114(3) Uani 1 1 d . . . . .
F02B F 0.8569(7) 0.1981(3) 0.7678(3) 0.169(3) Uani 1 1 d . . . . .
C02C C 0.9472(6) 0.4534(2) 0.7959(4) 0.094(2) Uani 1 1 d . . . . .
F02D F 0.9199(13) 0.4510(2) 0.8549(3) 0.301(9) Uani 1 1 d . . . . .
O02E O 0.7323(10) 0.2174(4) 0.5423(3) 0.234(6) Uani 1 1 d . . . . .
F02F F 1.0428(6) 0.4550(2) 0.8223(11) 0.347(10) Uani 1 1 d . . . . .
C02G C 0.8678(9) 0.1986(3) 0.6971(6) 0.121(3) Uani 1 1 d . . . . .
O02J O 0.9574(9) 0.5107(3) 0.6958(7) 0.201(4) Uani 1 1 d . U . . .
O1 O 0.7884(5) 0.4931(2) 0.7011(5) 0.182(4) Uani 1 1 d . U . . .

loop_
_atom_site_aniso_label
_atom_site_aniso_U_11
_atom_site_aniso_U_22
_atom_site_aniso_U_33
_atom_site_aniso_U_23
_atom_site_aniso_U_13
_atom_site_aniso_U_12
Ag01 0.05103(16) 0.03679(15) 0.03933(15) -0.00088(8) 0.01713(11) 0.00601(9)
S002 0.0503(5) 0.0650(6) 0.0512(5) 0.0079(4) 0.0133(4) 0.0100(4)
S003 0.0526(5) 0.0864(8) 0.0675(6) -0.0303(6) 0.0196(5) 0.0010(5)
S004 0.0664(7) 0.0682(7) 0.0827(8) 0.0048(6) 0.0264(6) 0.0011(5)
N005 0.0513(16) 0.0472(15) 0.0384(14) 0.0067(12) 0.0206(12) 0.0082(13)
N006 0.0421(14) 0.0364(13) 0.0365(13) -0.0015(11) 0.0139(11) -0.0052(11)
N007 0.0519(16) 0.0376(14) 0.0409(14) -0.0031(11) 0.0202(12) -0.0113(12)
N008 0.0432(14) 0.0402(14) 0.0382(13) -0.0033(11) 0.0178(11) -0.0010(11)
N009 0.0512(16) 0.0487(16) 0.0373(14) -0.0033(12) 0.0164(12) -0.0070(13)
N00A 0.0451(14) 0.0321(12) 0.0375(13) 0.0023(10) 0.0192(11) 0.0026(11)
N00B 0.0537(16) 0.0379(14) 0.0342(13) 0.0002(11) 0.0145(12) -0.0025(12)
N00C 0.0501(15) 0.0356(13) 0.0344(13) -0.0026(10) 0.0088(11) 0.0049(12)
N00D 0.0614(18) 0.0446(15) 0.0314(13) -0.0023(11) 0.0073(12) 0.0123(14)
N00E 0.0539(17) 0.0538(17) 0.0367(14) 0.0077(12) 0.0156(12) 0.0220(14)
N00F 0.0574(18) 0.0548(18) 0.0386(15) 0.0089(12) 0.0198(13) 0.0226(15)
N00G 0.0439(16) 0.0579(18) 0.0446(15) 0.0029(13) 0.0113(13) 0.0029(14)
N00H 0.067(2) 0.0485(16) 0.0418(15) -0.0023(12) 0.0290(14) -0.0124(14)
F00I 0.0515(15) 0.147(3) 0.094(2) -0.053(2) -0.0048(15) 0.0229(18)
N00J 0.067(2) 0.078(2) 0.0376(16) 0.0055(15) 0.0097(15) 0.0333(19)
N00K 0.068(2) 0.072(2) 0.0355(14) 0.0159(14) 0.0221(14) 0.0324(18)
C00L 0.0455(17) 0.0312(14) 0.0385(15) -0.0048(12) 0.0170(13) -0.0067(12)
O00M 0.0505(18) 0.107(3) 0.099(3) 0.004(2) 0.0092(18) 0.0157(19)
N00N 0.065(2) 0.078(2) 0.0505(18) 0.0270(17) 0.0286(16) 0.0217(18)
C00O 0.0480(18) 0.0376(16) 0.0530(19) 0.0026(14) 0.0220(15) -0.0079(14)
C00P 0.056(2) 0.0396(17) 0.0480(18) -0.0019(14) 0.0259(16) -0.0118(15)
C00Q 0.0427(17) 0.0422(17) 0.0443(17) -0.0038(13) 0.0143(14) -0.0071(13)
C00R 0.0519(19) 0.0451(18) 0.0380(16) -0.0049(14) 0.0130(14) -0.0046(15)
C00S 0.0533(19) 0.0395(16) 0.0420(17) 0.0099(13) 0.0221(15) 0.0110(14)
C00T 0.057(2) 0.0486(19) 0.0329(15) 0.0052(13) 0.0161(14) 0.0231(16)
C00U 0.0514(19) 0.0395(16) 0.0434(17) -0.0041(13) 0.0198(15) -0.0100(14)
O00V 0.097(3) 0.109(3) 0.0500(17) 0.0061(18) 0.0228(17) -0.005(2)
C00W 0.069(2) 0.0391(17) 0.0359(16) -0.0037(13) 0.0213(16) -0.0062(16)
O00X 0.086(3) 0.076(2) 0.143(4) 0.027(3) 0.048(3) 0.022(2)
O00Y 0.104(3) 0.096(3) 0.142(4) -0.069(3) 0.048(3) -0.030(3)
C00Z 0.0517(19) 0.055(2) 0.0355(16) 0.0060(14) 0.0165(14) 0.0215(16)
C010 0.056(2) 0.055(2) 0.0417(17) 0.0093(15) 0.0237(16) 0.0038(16)
C011 0.064(2) 0.056(2) 0.064(2) -0.0025(18) 0.034(2) -0.0090(19)
C012 0.054(2) 0.0420(17) 0.0399(16) -0.0034(13) 0.0139(14) 0.0014(15)
C013 0.053(2) 0.0451(18) 0.0465(18) 0.0070(14) 0.0187(15) 0.0181(15)
C014 0.0516(19) 0.0392(16) 0.0365(16) -0.0010(13) 0.0073(14) 0.0116(14)
C015 0.061(2) 0.054(2) 0.0440(18) 0.0084(15) 0.0292(16) 0.0137(17)
C016 0.058(2) 0.053(2) 0.0452(19) -0.0136(16) 0.0024(16) 0.0030(17)
C017 0.0471(17) 0.0278(14) 0.0412(16) 0.0026(12) 0.0206(13) -0.0004(12)
C018 0.078(3) 0.058(2) 0.0286(16) -0.0024(15) 0.0045(16) 0.018(2)
C019 0.056(2) 0.053(2) 0.0379(17) 0.0004(14) 0.0173(15) 0.0008(16)
C01A 0.055(2) 0.057(2) 0.0370(16) -0.0066(15) 0.0183(15) 0.0026(17)
C01B 0.079(3) 0.064(3) 0.0397(19) 0.0093(17) 0.0169(18) 0.035(2)
C01C 0.060(2) 0.072(3) 0.0435(18) 0.0182(18) 0.0222(17) 0.027(2)
C01D 0.061(2) 0.055(2) 0.054(2) 0.0052(16) 0.0235(19) 0.0066(18)
C01E 0.051(2) 0.058(2) 0.075(3) 0.001(2) 0.028(2) -0.0011(18)
C01F 0.049(2) 0.051(2) 0.066(2) 0.0072(17) 0.0290(18) -0.0013(16)
C01G 0.059(2) 0.060(2) 0.0441(19) 0.0029(16) 0.0131(16) 0.0276(19)
C01H 0.0442(18) 0.053(2) 0.063(2) 0.0052(17) 0.0249(17) -0.0010(16)
C01I 0.055(2) 0.056(2) 0.049(2) -0.0007(16) 0.0154(17) -0.0042(17)
F01J 0.232(6) 0.070(2) 0.120(3) -0.004(2) 0.056(4) -0.002(3)
C01K 0.060(2) 0.066(2) 0.0436(19) 0.0162(17) 0.0256(17) 0.027(2)
C01L 0.093(3) 0.0445(19) 0.0400(18) 0.0055(15) 0.025(2) -0.006(2)
C01M 0.077(3) 0.069(3) 0.055(2) -0.014(2) 0.024(2) -0.027(2)
C01N 0.062(3) 0.060(2) 0.073(3) 0.000(2) 0.019(2) 0.004(2)
C01O 0.061(2) 0.077(3) 0.056(2) 0.017(2) 0.0310(19) 0.031(2)
C01P 0.056(2) 0.083(3) 0.055(2) 0.022(2) 0.0224(18) 0.006(2)
C01Q 0.077(3) 0.069(3) 0.047(2) 0.0180(18) 0.031(2) 0.028(2)
C01R 0.063(3) 0.064(3) 0.059(2) -0.0073(19) 0.011(2) 0.014(2)
C01S 0.099(4) 0.086(3) 0.038(2) 0.012(2) 0.022(2) 0.040(3)
C01T 0.046(2) 0.081(3) 0.047(2) 0.0145(18) 0.0181(16) 0.0150(19)
C01U 0.070(3) 0.065(3) 0.062(2) -0.020(2) 0.013(2) -0.023(2)
O01V 0.104(4) 0.127(4) 0.240(7) -0.110(5) 0.089(4) -0.013(3)
C01W 0.066(3) 0.057(2) 0.052(2) 0.0046(18) 0.0119(19) 0.0094(19)
C01X 0.096(4) 0.083(3) 0.057(2) 0.022(2) 0.045(3) 0.031(3)
C01Y 0.117(5) 0.086(3) 0.044(2) 0.021(2) 0.041(3) 0.037(3)
C01Z 0.041(2) 0.119(4) 0.061(3) 0.004(3) 0.0100(19) 0.004(2)
F020 0.116(4) 0.147(4) 0.289(9) -0.146(6) -0.040(4) 0.065(3)
C021 0.083(3) 0.057(2) 0.049(2) 0.0123(18) 0.012(2) 0.009(2)
C022 0.077(3) 0.101(4) 0.071(3) 0.033(3) 0.037(3) 0.013(3)
C023 0.087(3) 0.087(3) 0.055(2) 0.003(2) 0.045(2) -0.006(3)
C024 0.074(3) 0.098(4) 0.046(2) -0.003(2) 0.001(2) 0.036(3)
F025 0.099(3) 0.380(12) 0.238(7) -0.212(8) 0.092(4) -0.136(5)
F026 0.102(3) 0.570(17) 0.073(3) -0.103(6) 0.042(2) 0.013(6)
F028 0.101(3) 0.219(7) 0.195(6) -0.021(5) 0.037(4) 0.067(4)
O029 0.175(6) 0.060(2) 0.150(5) -0.006(3) -0.054(4) 0.001(3)
C02A 0.057(3) 0.183(8) 0.084(4) -0.072(4) 0.005(3) 0.042(4)
F02B 0.214(7) 0.183(6) 0.087(3) -0.015(3) 0.027(4) -0.011(5)
C02C 0.089(4) 0.068(3) 0.094(4) 0.011(3) -0.004(3) -0.029(3)
F02D 0.70(3) 0.114(4) 0.076(3) 0.031(3) 0.118(7) 0.102(9)
O02E 0.357(14) 0.268(11) 0.058(3) -0.049(5) 0.051(5) -0.146(10)
F02F 0.103(4) 0.105(4) 0.68(3) 0.135(9) -0.040(8) 0.001(3)
C02G 0.153(8) 0.100(5) 0.136(7) -0.047(5) 0.083(6) -0.031(5)
O02J 0.240(9) 0.174(7) 0.262(9) 0.084(6) 0.178(8) 0.042(6)
O1 0.087(4) 0.138(5) 0.224(7) 0.053(5) -0.061(4) -0.029(3)

loop_
_atom_type_symbol
_atom_type_description
_atom_type_scat_dispersion_real
_atom_type_scat_dispersion_imag
_atom_type_scat_source
C C 0.0181 0.0091 'International Tables Vol C Tables 4.2.6.8 and 6.1.1.4'
H H 0.0000 0.0000 'International Tables Vol C Tables 4.2.6.8 and 6.1.1.4'
Ag Ag 0.1306 4.2820 'International Tables Vol C Tables 4.2.6.8 and 6.1.1.4'
F F 0.0727 0.0534 'International Tables Vol C Tables 4.2.6.8 and 6.1.1.4'
N N 0.0311 0.0180 'International Tables Vol C Tables 4.2.6.8 and 6.1.1.4'
O O 0.0492 0.0322 'International Tables Vol C Tables 4.2.6.8 and 6.1.1.4'
S S 0.3331 0.5567 'International Tables Vol C Tables 4.2.6.8 and 6.1.1.4'

loop_
_geom_angle_atom_site_label_1
_geom_angle_atom_site_label_2
_geom_angle_atom_site_label_3
_geom_angle
_geom_angle_site_symmetry_1
_geom_angle_site_symmetry_3
_geom_angle_publ_flag
N00A Ag01 N00C 111.56(10) . . ?
N00A Ag01 C00O 70.47(11) . . ?
N00A Ag01 C00Z 155.55(10) . . ?
N00C Ag01 C00O 150.72(10) . . ?
N00C Ag01 C00Z 72.00(13) . . ?
C00Z Ag01 C00O 118.95(12) . . ?
O00M S002 O00V 114.2(3) . . ?
O00M S002 C02A 104.3(3) . . ?
O00V S002 C02A 103.5(4) . . ?
O00X S002 O00M 117.3(3) . . ?
O00X S002 O00V 111.5(3) . . ?
O00X S002 C02A 104.1(4) . . ?
O00Y S003 O02E 108.2(4) . . ?
O00Y S003 C02G 100.1(4) . . ?
O01V S003 O00Y 117.1(4) . . ?
O01V S003 O02E 121.0(7) . . ?
O01V S003 C02G 99.3(4) . . ?
O02E S003 C02G 108.1(6) . . ?
O029 S004 C02C 104.4(3) . . ?
O029 S004 O02J 100.3(7) . . ?
O02J S004 C02C 100.2(5) . . ?
O1 S004 O029 118.4(6) . . ?
O1 S004 C02C 104.5(4) . . ?
O1 S004 O02J 126.0(7) . . ?
C00S N005 C010 112.5(3) . . ?
C013 N005 C00S 118.5(3) . . ?
C013 N005 C010 118.7(3) . . ?
C00Q N006 C00L 120.0(3) . . ?
C00U N007 C00P 118.8(3) . . ?
C00L N008 C01A 117.9(3) . . ?
C017 N008 C00L 124.7(3) . . ?
C017 N008 C01A 116.9(3) . . ?
C00R N009 C019 115.3(3) . . ?
C00U N009 C00R 119.9(3) . . ?
C00U N009 C019 119.5(3) . . ?
C00S N00A Ag01 110.1(2) . . ?
C00S N00A C017 119.0(3) . . ?
C017 N00A Ag01 128.8(2) . . ?
C00W N00B H00B 117.9 . . ?
C012 N00B H00B 117.9 . . ?
C012 N00B C00W 124.2(3) . . ?
C00R N00C Ag01 111.8(2) . . ?
C014 N00C Ag01 124.9(2) . . ?
C014 N00C C00R 119.4(3) . . ?
C00T N00D C018 117.8(3) . . ?
C014 N00D C00T 124.8(3) . . ?
C014 N00D C018 117.2(3) . . ?
C013 N00E C01G 118.4(4) . . ?
C01K N00F C00T 119.9(3) . . ?
C00Q N00G C01Z 117.0(4) . . ?
C012 N00G C00Q 125.0(3) . . ?
C012 N00G C01Z 118.0(4) . . ?
C00P N00H C023 118.8(4) . . ?
C00W N00H C00P 122.9(3) . . ?
C00W N00H C023 117.3(3) . . ?
C01B N00J C01G 124.1(3) . . ?
C01B N00J C024 118.4(4) . . ?
C01G N00J C024 116.5(4) . . ?
C01B N00K H00K 117.1 . . ?
C01B N00K C01Q 125.8(4) . . ?
C01Q N00K H00K 117.1 . . ?
N006 C00L N008 114.5(3) . . ?
N006 C00L C00O 121.4(3) . . ?
C00O C00L N008 123.9(3) . . ?
C01K N00N C022 118.0(4) . . ?
C01Q N00N C01K 121.7(4) . . ?
C01Q N00N C022 118.1(4) . . ?
Ag01 C00O H00O 72.1 . . ?
C00L C00O Ag01 93.6(2) . . ?
C00L C00O H00O 121.1 . . ?
C00L C00O C01F 117.8(3) . . ?
C01F C00O Ag01 104.8(3) . . ?
C01F C00O H00O 121.1 . . ?
N007 C00P N00H 115.4(3) . . ?
N007 C00P C011 122.9(4) . . ?
C011 C00P N00H 121.7(3) . . ?
N006 C00Q N00G 117.9(3) . . ?
N006 C00Q C01H 122.3(3) . . ?
C01H C00Q N00G 119.9(3) . . ?
N00C C00R N009 113.9(3) . . ?
N00C C00R C01M 122.5(3) . . ?
C01M C00R N009 123.5(4) . . ?
N00A C00S N005 113.7(3) . . ?
N00A C00S C01C 123.3(3) . . ?
C01C C00S N005 122.9(3) . . ?
N00D C00T C00Z 123.7(3) . . ?
N00F C00T N00D 114.6(3) . . ?
N00F C00T C00Z 121.6(4) . . ?
N007 C00U N009 115.3(3) . . ?
N007 C00U C01I 122.5(3) . . ?
C01I C00U N009 122.1(3) . . ?
N00B C00W N00H 117.7(3) . . ?
N00B C00W C01L 117.7(4) . . ?
N00H C00W C01L 124.6(4) . . ?
Ag01 C00Z H00Z 77.1 . . ?
C00T C00Z Ag01 95.1(2) . . ?
C00T C00Z H00Z 121.4 . . ?
C01T C00Z Ag01 98.3(3) . . ?
C01T C00Z C00T 117.2(3) . . ?
C01T C00Z H00Z 121.4 . . ?
N005 C010 H01A 109.5 . . ?
N005 C010 H01B 109.5 . . ?
N005 C010 H01C 109.5 . . ?
H01A C010 H01B 109.5 . . ?
H01A C010 H01C 109.5 . . ?
H01B C010 H01C 109.5 . . ?
C00P C011 H011 121.2 . . ?
C00P C011 C01E 117.7(4) . . ?
C01E C011 H011 121.2 . . ?
N00B C012 N00G 118.9(3) . . ?
N00B C012 C01W 118.4(4) . . ?
N00G C012 C01W 122.7(4) . . ?
N005 C013 C01D 122.4(3) . . ?
N00E C013 N005 115.8(4) . . ?
N00E C013 C01D 121.8(4) . . ?
N00C C014 N00D 118.2(3) . . ?
N00C C014 C016 121.3(4) . . ?
N00D C014 C016 120.5(3) . . ?
C017 C015 H015 120.8 . . ?
C01O C015 H015 120.8 . . ?
C01O C015 C017 118.5(3) . . ?
C014 C016 H016 121.2 . . ?
C01U C016 C014 117.7(4) . . ?
C01U C016 H016 121.2 . . ?
N008 C017 C015 121.1(3) . . ?
N00A C017 N008 118.2(3) . . ?
N00A C017 C015 120.7(3) . . ?
N00D C018 H01D 109.5 . . ?
N00D C018 H01E 109.5 . . ?
N00D C018 H01F 109.5 . . ?
H01D C018 H01E 109.5 . . ?
H01D C018 H01F 109.5 . . ?
H01E C018 H01F 109.5 . . ?
N009 C019 H01G 109.5 . . ?
N009 C019 H01H 109.5 . . ?
N009 C019 H01I 109.5 . . ?
H01G C019 H01H 109.5 . . ?
H01G C019 H01I 109.5 . . ?
H01H C019 H01I 109.5 . . ?
N008 C01A H01J 109.5 . . ?
N008 C01A H01K 109.5 . . ?
N008 C01A H01L 109.5 . . ?
H01J C01A H01K 109.5 . . ?
H01J C01A H01L 109.5 . . ?
H01K C01A H01L 109.5 . . ?
N00J C01B C01S 123.9(4) . . ?
N00K C01B N00J 119.4(4) . . ?
N00K C01B C01S 116.7(5) . . ?
C00S C01C H01M 121.3 . . ?
C00S C01C C01O 117.4(4) . . ?
C01O C01C H01M 121.3 . . ?
C013 C01D H01N 121.0 . . ?
C01N C01D C013 118.0(4) . . ?
C01N C01D H01N 121.0 . . ?
C011 C01E H01O 119.8 . . ?
C011 C01E C01I 120.3(4) . . ?
C01I C01E H01O 119.8 . . ?
C00O C01F H01P 119.6 . . ?
C01H C01F C00O 120.9(4) . . ?
C01H C01F H01P 119.6 . . ?
N00E C01G N00J 116.0(4) . . ?
N00E C01G C01R 123.2(4) . . ?
C01R C01G N00J 120.8(4) . . ?
C00Q C01H H01Q 121.2 . . ?
C01F C01H C00Q 117.5(4) . . ?
C01F C01H H01Q 121.2 . . ?
C00U C01I C01E 117.7(4) . . ?
C00U C01I H01R 121.1 . . ?
C01E C01I H01R 121.1 . . ?
N00F C01K N00N 116.5(4) . . ?
N00F C01K C01P 122.9(4) . . ?
C01P C01K N00N 120.6(4) . . ?
C00W C01L H01S 120.4 . . ?
C021 C01L C00W 119.1(4) . . ?
C021 C01L H01S 120.4 . . ?
C00R C01M H01T 121.2 . . ?
C00R C01M C01U 117.6(4) . . ?
C01U C01M H01T 121.2 . . ?
C01D C01N H01U 119.7 . . ?
C01R C01N C01D 120.6(5) . . ?
C01R C01N H01U 119.7 . . ?
C015 C01O C01C 120.9(4) . . ?
C015 C01O H01V 119.6 . . ?
C01C C01O H01V 119.6 . . ?
C01K C01P H01W 121.3 . . ?
C01T C01P C01K 117.3(5) . . ?
C01T C01P H01W 121.3 . . ?
N00K C01Q N00N 118.3(3) . . ?
N00K C01Q C01X 117.6(5) . . ?
N00N C01Q C01X 124.0(5) . . ?
C01G C01R C01N 117.9(4) . . ?
C01G C01R H01X 121.1 . . ?
C01N C01R H01X 121.1 . . ?
C01B C01S H01Y 120.7 . . ?
C01Y C01S C01B 118.5(5) . . ?
C01Y C01S H01Y 120.7 . . ?
C00Z C01T H01Z 119.6 . . ?
C01P C01T C00Z 120.9(4) . . ?
C01P C01T H01Z 119.6 . . ?
C016 C01U C01M 121.3(4) . . ?
C016 C01U H01 119.3 . . ?
C01M C01U H01 119.3 . . ?
C012 C01W H0AA 121.0 . . ?
C021 C01W C012 118.0(4) . . ?
C021 C01W H0AA 121.0 . . ?
C01Q C01X H1AA 120.9 . . ?
C01Y C01X C01Q 118.1(5) . . ?
C01Y C01X H1AA 120.9 . . ?
C01S C01Y C01X 123.1(4) . . ?
C01S C01Y H2AA 118.4 . . ?
C01X C01Y H2AA 118.4 . . ?
N00G C01Z H3AA 109.5 . . ?
N00G C01Z H 109.5 . . ?
N00G C01Z HA 109.5 . . ?
H3AA C01Z H 109.5 . . ?
H3AA C01Z HA 109.5 . . ?
H C01Z HA 109.5 . . ?
C01L C021 C01W 122.5(4) . . ?
C01L C021 H021 118.7 . . ?
C01W C021 H021 118.7 . . ?
N00N C022 H02A 109.5 . . ?
N00N C022 H02B 109.5 . . ?
N00N C022 H02C 109.5 . . ?
H02A C022 H02B 109.5 . . ?
H02A C022 H02C 109.5 . . ?
H02B C022 H02C 109.5 . . ?
N00H C023 H02D 109.5 . . ?
N00H C023 H02E 109.5 . . ?
N00H C023 H02F 109.5 . . ?
H02D C023 H02E 109.5 . . ?
H02D C023 H02F 109.5 . . ?
H02E C023 H02F 109.5 . . ?
N00J C024 H02G 109.5 . . ?
N00J C024 H02H 109.5 . . ?
N00J C024 H02I 109.5 . . ?
H02G C024 H02H 109.5 . . ?
H02G C024 H02I 109.5 . . ?
H02H C024 H02I 109.5 . . ?
F00I C02A S002 112.0(3) . . ?
F00I C02A F020 104.1(8) . . ?
F020 C02A S002 109.3(5) . . ?
F026 C02A S002 111.9(8) . . ?
F026 C02A F00I 109.7(6) . . ?
F026 C02A F020 109.7(7) . . ?
F01J C02C S004 114.6(5) . . ?
F02D C02C S004 109.5(7) . . ?
F02D C02C F01J 108.3(7) . . ?
F02F C02C S004 112.4(6) . . ?
F02F C02C F01J 104.8(10) . . ?
F02F C02C F02D 106.9(11) . . ?
F025 C02G S003 97.8(7) . . ?
F028 C02G S003 110.1(7) . . ?
F028 C02G F025 114.7(9) . . ?
F028 C02G F02B 113.3(10) . . ?
F02B C02G S003 104.1(7) . . ?
F02B C02G F025 115.0(7) . . ?

loop_
_geom_bond_atom_site_label_1
_geom_bond_atom_site_label_2
_geom_bond_distance
_geom_bond_site_symmetry_2
_geom_bond_publ_flag
Ag01 N00A 2.294(3) . ?
Ag01 N00C 2.349(3) . ?
Ag01 C00O 2.651(4) . ?
Ag01 C00Z 2.481(3) . ?
S002 O00M 1.417(4) . ?
S002 O00V 1.433(4) . ?
S002 O00X 1.411(4) . ?
S002 C02A 1.786(6) . ?
S003 O00Y 1.397(5) . ?
S003 O01V 1.367(4) . ?
S003 O02E 1.412(7) . ?
S003 C02G 1.948(12) . ?
S004 O029 1.373(6) . ?
S004 C02C 1.824(6) . ?
S004 O02J 1.381(8) . ?
S004 O1 1.306(6) . ?
N005 C00S 1.432(4) . ?
N005 C010 1.477(5) . ?
N005 C013 1.390(5) . ?
N006 C00L 1.347(4) . ?
N006 C00Q 1.329(5) . ?
N007 C00P 1.341(5) . ?
N007 C00U 1.337(5) . ?
N008 C00L 1.404(4) . ?
N008 C017 1.386(4) . ?
N008 C01A 1.468(4) . ?
N009 C00R 1.428(4) . ?
N009 C00U 1.395(5) . ?
N009 C019 1.451(5) . ?
N00A C00S 1.338(5) . ?
N00A C017 1.347(4) . ?
N00B H00B 0.8800 . ?
N00B C00W 1.357(5) . ?
N00B C012 1.340(5) . ?
N00C C00R 1.344(5) . ?
N00C C014 1.332(4) . ?
N00D C00T 1.402(6) . ?
N00D C014 1.390(5) . ?
N00D C018 1.483(4) . ?
N00E C013 1.345(5) . ?
N00E C01G 1.346(5) . ?
N00F C00T 1.331(5) . ?
N00F C01K 1.321(6) . ?
N00G C00Q 1.413(5) . ?
N00G C012 1.382(5) . ?
N00G C01Z 1.465(5) . ?
N00H C00P 1.406(5) . ?
N00H C00W 1.377(6) . ?
N00H C023 1.474(5) . ?
F00I C02A 1.318(7) . ?
N00J C01B 1.359(7) . ?
N00J C01G 1.426(6) . ?
N00J C024 1.480(6) . ?
N00K H00K 0.8800 . ?
N00K C01B 1.347(6) . ?
N00K C01Q 1.350(6) . ?
C00L C00O 1.392(5) . ?
N00N C01K 1.410(5) . ?
N00N C01Q 1.388(6) . ?
N00N C022 1.472(7) . ?
C00O H00O 0.9500 . ?
C00O C01F 1.398(5) . ?
C00P C011 1.380(6) . ?
C00Q C01H 1.400(5) . ?
C00R C01M 1.374(6) . ?
C00S C01C 1.373(5) . ?
C00T C00Z 1.408(5) . ?
C00U C01I 1.385(6) . ?
C00W C01L 1.391(6) . ?
C00Z H00Z 0.9500 . ?
C00Z C01T 1.386(6) . ?
C010 H01A 0.9800 . ?
C010 H01B 0.9800 . ?
C010 H01C 0.9800 . ?
C011 H011 0.9500 . ?
C011 C01E 1.384(7) . ?
C012 C01W 1.400(6) . ?
C013 C01D 1.394(6) . ?
C014 C016 1.406(6) . ?
C015 H015 0.9500 . ?
C015 C017 1.409(5) . ?
C015 C01O 1.362(6) . ?
C016 H016 0.9500 . ?
C016 C01U 1.367(7) . ?
C018 H01D 0.9800 . ?
C018 H01E 0.9800 . ?
C018 H01F 0.9800 . ?
C019 H01G 0.9800 . ?
C019 H01H 0.9800 . ?
C019 H01I 0.9800 . ?
C01A H01J 0.9800 . ?
C01A H01K 0.9800 . ?
C01A H01L 0.9800 . ?
C01B C01S 1.412(6) . ?
C01C H01M 0.9500 . ?
C01C C01O 1.387(6) . ?
C01D H01N 0.9500 . ?
C01D C01N 1.381(7) . ?
C01E H01O 0.9500 . ?
C01E C01I 1.392(6) . ?
C01F H01P 0.9500 . ?
C01F C01H 1.374(6) . ?
C01G C01R 1.371(8) . ?
C01H H01Q 0.9500 . ?
C01I H01R 0.9500 . ?
F01J C02C 1.282(8) . ?
C01K C01P 1.387(6) . ?
C01L H01S 0.9500 . ?
C01L C021 1.355(8) . ?
C01M H01T 0.9500 . ?
C01M C01U 1.375(6) . ?
C01N H01U 0.9500 . ?
C01N C01R 1.376(8) . ?
C01O H01V 0.9500 . ?
C01P H01W 0.9500 . ?
C01P C01T 1.380(6) . ?
C01Q C01X 1.390(6) . ?
C01R H01X 0.9500 . ?
C01S H01Y 0.9500 . ?
C01S C01Y 1.359(9) . ?
C01T H01Z 0.9500 . ?
C01U H01 0.9500 . ?
C01W H0AA 0.9500 . ?
C01W C021 1.373(7) . ?
C01X H1AA 0.9500 . ?
C01X C01Y 1.377(8) . ?
C01Y H2AA 0.9500 . ?
C01Z H3AA 0.9800 . ?
C01Z H 0.9800 . ?
C01Z HA 0.9800 . ?
F020 C02A 1.368(12) . ?
C021 H021 0.9500 . ?
C022 H02A 0.9800 . ?
C022 H02B 0.9800 . ?
C022 H02C 0.9800 . ?
C023 H02D 0.9800 . ?
C023 H02E 0.9800 . ?
C023 H02F 0.9800 . ?
C024 H02G 0.9800 . ?
C024 H02H 0.9800 . ?
C024 H02I 0.9800 . ?
F025 C02G 1.411(12) . ?
F026 C02A 1.258(11) . ?
F028 C02G 1.236(10) . ?
F02B C02G 1.303(10) . ?
C02C F02D 1.223(13) . ?
C02C F02F 1.216(9) . ?
